data_7018049
loop_
_publ_author_name
'Crosbie, Elaine'
'Kennedy, Alan R.'
'Mulvey, Robert E.'
'Robertson, Stuart D.'

_publ_section_title
;
 After-effects of lithium-mediated alumination of 3-iodoanisole: isolation
 of molecular salt elimination and trapped-benzyne products.
;
_journal_issue 6
_journal_name_full 'Dalton transactions (Cambridge, England : 2003)'
_journal_page_first 1832
_journal_page_last 1839
_journal_paper_doi 10.1039/c2dt11893a
_journal_volume 41
_journal_year 2012
_chemical_formula_moiety 'C21 H44 Al N O'
_chemical_formula_sum 'C21 H44 Al N O'
_chemical_formula_weight 353.55
_chemical_name_systematic
;
?
;
_space_group_IT_number 61
_symmetry_cell_setting orthorhombic
_symmetry_space_group_name_Hall '-P 2ac 2ab'
_symmetry_space_group_name_H-M 'P b c a'
_atom_sites_solution_hydrogens geom
_atom_sites_solution_primary direct
_atom_sites_solution_secondary difmap
_audit_creation_method SHELXL-97
_cell_angle_alpha 90.00
_cell_angle_beta 90.00
_cell_angle_gamma 90.00
_cell_formula_units_Z 8
_cell_length_a 10.4710(2)
_cell_length_b 12.1167(2)
_cell_length_c 35.1416(7)
_cell_measurement_reflns_used 7722
_cell_measurement_temperature 123(2)
_cell_measurement_theta_max 28.4107
_cell_measurement_theta_min 3.0979
_cell_volume 4458.55(14)
_computing_cell_refinement
;
CrysAlisPro, Oxford Diffraction Ltd.,
Version 1.171.34.40 (release 27-08-2010 CrysAlis171 .NET)
(compiled Aug 27 2010,11:50:40)
;
_computing_data_collection
;
CrysAlisPro, Oxford Diffraction Ltd.,
Version 1.171.34.40 (release 27-08-2010 CrysAlis171 .NET)
(compiled Aug 27 2010,11:50:40)
;
_computing_data_reduction
;
CrysAlisPro, Oxford Diffraction Ltd.,
Version 1.171.34.40 (release 27-08-2010 CrysAlis171 .NET)
(compiled Aug 27 2010,11:50:40)
;
_computing_structure_refinement 'SHELXL-97 (Sheldrick, 1997)'
_computing_structure_solution 'SHELXS-97 (Sheldrick, 1990)'
_diffrn_ambient_temperature 123(2)
_diffrn_measured_fraction_theta_full 0.989
_diffrn_measured_fraction_theta_max 0.924
_diffrn_measurement_device_type 'Xcalibur, Eos'
_diffrn_radiation_monochromator graphite
_diffrn_radiation_source 'fine-focus sealed tube'
_diffrn_radiation_type MoK\a
_diffrn_radiation_wavelength 0.71073
_diffrn_reflns_av_R_equivalents 0.0294
_diffrn_reflns_av_sigmaI/netI 0.0523
_diffrn_reflns_limit_h_max 13
_diffrn_reflns_limit_h_min -7
_diffrn_reflns_limit_k_max 16
_diffrn_reflns_limit_k_min -15
_diffrn_reflns_limit_l_max 24
_diffrn_reflns_limit_l_min -45
_diffrn_reflns_number 16838
_diffrn_reflns_theta_full 27.50
_diffrn_reflns_theta_max 28.47
_diffrn_reflns_theta_min 3.10
_exptl_absorpt_coefficient_mu 0.099
_exptl_absorpt_correction_T_max 1.00000
_exptl_absorpt_correction_T_min 0.64584
_exptl_absorpt_correction_type multi-scan
_exptl_absorpt_process_details
;
CrysAlisPro, Oxford Diffraction Ltd.,
Version 1.171.34.40 (release 27-08-2010 CrysAlis171 .NET)
(compiled Aug 27 2010,11:50:40)
Empirical absorption correction using spherical harmonics,
implemented in SCALE3 ABSPACK scaling algorithm.
;
_exptl_crystal_colour colourless
_exptl_crystal_density_diffrn 1.053
_exptl_crystal_density_method 'not measured'
_exptl_crystal_description plate
_exptl_crystal_F_000 1584
_exptl_crystal_size_max 0.30
_exptl_crystal_size_mid 0.06
_exptl_crystal_size_min 0.02
_refine_diff_density_max 0.308
_refine_diff_density_min -0.238
_refine_diff_density_rms 0.049
_refine_ls_extinction_method none
_refine_ls_goodness_of_fit_ref 1.092
_refine_ls_hydrogen_treatment mixed
_refine_ls_matrix_type full
_refine_ls_number_parameters 241
_refine_ls_number_reflns 5203
_refine_ls_number_restraints 0
_refine_ls_restrained_S_all 1.092
_refine_ls_R_factor_all 0.0824
_refine_ls_R_factor_gt 0.0559
_refine_ls_shift/su_max 0.000
_refine_ls_shift/su_mean 0.000
_refine_ls_structure_factor_coef Fsqd
_refine_ls_weighting_details 'calc w=1/[\s^2^(Fo^2^)+(0.0283P)^2^+2.8428P] where P=(Fo^2^+2Fc^2^)/3'
_refine_ls_weighting_scheme calc
_refine_ls_wR_factor_gt 0.1040
_refine_ls_wR_factor_ref 0.1126
_reflns_number_gt 3858
_reflns_number_total 5203
_reflns_threshold_expression >2sigma(I)
_cod_data_source_file c2dt11893a.txt
_cod_data_source_block srec1107
_cod_original_sg_symbol_H-M Pbca
_cod_database_code 7018049

loop_
_symmetry_equiv_pos_as_xyz
'x, y, z'
'-x+1/2, -y, z+1/2'
'-x, y+1/2, -z+1/2'
'x+1/2, -y+1/2, -z'
'-x, -y, -z'
'x-1/2, y, -z-1/2'
'x, -y-1/2, z-1/2'
'-x-1/2, y-1/2, z'

loop_
_atom_site_label
_atom_site_type_symbol
_atom_site_fract_x
_atom_site_fract_y
_atom_site_fract_z
_atom_site_U_iso_or_equiv
_atom_site_adp_type
_atom_site_occupancy
_atom_site_symmetry_multiplicity
_atom_site_calc_flag
_atom_site_refinement_flags
Al1 Al 0.04837(5) 0.70699(4) 0.383442(15) 0.01382(13) Uani 1 1 d .
N1 N 0.01229(14) 0.72994(11) 0.33209(4) 0.0147(3) Uani 1 1 d .
C1 C -0.07336(19) 0.82054(14) 0.31865(5) 0.0188(4) Uani 1 1 d .
C2 C -0.0474(2) 0.85292(15) 0.27710(5) 0.0249(5) Uani 1 1 d .
H2A H -0.1147 0.9048 0.2687 0.030 Uiso 1 1 calc R
H2B H 0.0353 0.8925 0.2759 0.030 Uiso 1 1 calc R
C3 C -0.0432(2) 0.75671(15) 0.24963(6) 0.0272(5) Uani 1 1 d .
H3A H -0.1280 0.7208 0.2482 0.033 Uiso 1 1 calc R
H3B H -0.0197 0.7828 0.2239 0.033 Uiso 1 1 calc R
C4 C 0.0554(2) 0.67572(15) 0.26409(5) 0.0223(4) Uani 1 1 d .
H4A H 0.1406 0.7111 0.2633 0.027 Uiso 1 1 calc R
H4B H 0.0576 0.6111 0.2469 0.027 Uiso 1 1 calc R
C5 C 0.02909(18) 0.63561(14) 0.30504(5) 0.0169(4) Uani 1 1 d .
C6 C -0.2162(2) 0.79363(17) 0.32363(6) 0.0315(5) Uani 1 1 d .
H6A H -0.2320 0.7699 0.3499 0.047 Uiso 1 1 calc R
H6B H -0.2402 0.7343 0.3061 0.047 Uiso 1 1 calc R
H6C H -0.2671 0.8596 0.3181 0.047 Uiso 1 1 calc R
C7 C -0.0476(2) 0.92629(15) 0.34127(6) 0.0292(5) Uani 1 1 d .
H7A H -0.0792 0.9174 0.3673 0.044 Uiso 1 1 calc R
H7B H -0.0916 0.9884 0.3291 0.044 Uiso 1 1 calc R
H7C H 0.0444 0.9408 0.3418 0.044 Uiso 1 1 calc R
C8 C 0.14728(19) 0.56844(14) 0.31618(5) 0.0211(4) Uani 1 1 d .
H8A H 0.2230 0.6159 0.3152 0.032 Uiso 1 1 calc R
H8B H 0.1579 0.5068 0.2984 0.032 Uiso 1 1 calc R
H8C H 0.1366 0.5397 0.3421 0.032 Uiso 1 1 calc R
C9 C -0.0853(2) 0.55525(15) 0.30432(6) 0.0240(4) Uani 1 1 d .
H9A H -0.1570 0.5897 0.2909 0.036 Uiso 1 1 calc R
H9B H -0.1109 0.5377 0.3305 0.036 Uiso 1 1 calc R
H9C H -0.0606 0.4873 0.2911 0.036 Uiso 1 1 calc R
C10 C 0.0145(2) 0.82166(15) 0.42278(5) 0.0189(4) Uani 1 1 d .
C11 C 0.07605(19) 0.80098(14) 0.46209(5) 0.0213(4) Uani 1 1 d .
H11A H 0.0961 0.7205 0.4641 0.026 Uiso 1 1 calc R
C12 C -0.0139(2) 0.83096(18) 0.49462(6) 0.0336(5) Uani 1 1 d .
H12A H 0.0291 0.8180 0.5190 0.050 Uiso 1 1 calc R
H12B H -0.0909 0.7852 0.4931 0.050 Uiso 1 1 calc R
H12C H -0.0376 0.9090 0.4926 0.050 Uiso 1 1 calc R
C13 C 0.2005(2) 0.86468(16) 0.46611(6) 0.0281(5) Uani 1 1 d .
H13A H 0.2401 0.8471 0.4907 0.042 Uiso 1 1 calc R
H13B H 0.1830 0.9440 0.4648 0.042 Uiso 1 1 calc R
H13C H 0.2587 0.8439 0.4455 0.042 Uiso 1 1 calc R
C14 C 0.01386(19) 0.55867(14) 0.40699(5) 0.0169(4) Uani 1 1 d .
C15 C -0.09498(18) 0.55330(14) 0.43638(5) 0.0183(4) Uani 1 1 d .
H15A H -0.0774 0.6100 0.4564 0.022 Uiso 1 1 calc R
C16 C -0.2226(2) 0.58059(18) 0.41840(6) 0.0332(5) Uani 1 1 d .
H16A H -0.2902 0.5742 0.4376 0.050 Uiso 1 1 calc R
H16B H -0.2396 0.5291 0.3975 0.050 Uiso 1 1 calc R
H16C H -0.2206 0.6562 0.4085 0.050 Uiso 1 1 calc R
C17 C -0.1027(2) 0.44103(16) 0.45593(6) 0.0322(5) Uani 1 1 d .
H17A H -0.1687 0.4431 0.4757 0.048 Uiso 1 1 calc R
H17B H -0.0201 0.4235 0.4675 0.048 Uiso 1 1 calc R
H17C H -0.1244 0.3843 0.4371 0.048 Uiso 1 1 calc R
O1 O 0.23460(11) 0.71143(9) 0.38300(3) 0.0168(3) Uani 1 1 d .
C18 C 0.32330(18) 0.63803(15) 0.40295(5) 0.0205(4) Uani 1 1 d .
H18A H 0.3188 0.5623 0.3925 0.025 Uiso 1 1 calc R
H18B H 0.3034 0.6353 0.4305 0.025 Uiso 1 1 calc R
C19 C 0.45360(19) 0.68757(16) 0.39635(6) 0.0251(4) Uani 1 1 d .
H19A H 0.5201 0.6296 0.3951 0.030 Uiso 1 1 calc R
H19B H 0.4759 0.7407 0.4167 0.030 Uiso 1 1 calc R
C20 C 0.43878(19) 0.74575(17) 0.35799(5) 0.0244(4) Uani 1 1 d .
H20A H 0.5034 0.8046 0.3547 0.029 Uiso 1 1 calc R
H20B H 0.4454 0.6929 0.3366 0.029 Uiso 1 1 calc R
C21 C 0.30609(19) 0.79307(14) 0.36103(5) 0.0208(4) Uani 1 1 d .
H21A H 0.3075 0.8651 0.3743 0.025 Uiso 1 1 calc R
H21B H 0.2679 0.8032 0.3355 0.025 Uiso 1 1 calc R
H14A H 0.091(2) 0.5333(15) 0.4189(5) 0.022(5) Uiso 1 1 d .
H14B H -0.002(2) 0.5049(17) 0.3875(6) 0.031(6) Uiso 1 1 d .
H10A H 0.039(2) 0.8967(18) 0.4144(6) 0.035(6) Uiso 1 1 d .
H10B H -0.077(2) 0.8254(17) 0.4263(6) 0.036(6) Uiso 1 1 d .

loop_
_atom_site_aniso_label
_atom_site_aniso_U_11
_atom_site_aniso_U_22
_atom_site_aniso_U_33
_atom_site_aniso_U_23
_atom_site_aniso_U_13
_atom_site_aniso_U_12
Al1 0.0137(3) 0.0134(2) 0.0144(3) 0.0006(2) -0.0002(2) 0.0005(2)
N1 0.0166(8) 0.0131(6) 0.0144(7) -0.0010(5) -0.0015(6) 0.0035(6)
C1 0.0219(11) 0.0182(8) 0.0163(9) 0.0021(7) -0.0040(8) 0.0042(8)
C2 0.0317(12) 0.0238(9) 0.0191(10) 0.0043(8) -0.0062(9) 0.0022(9)
C3 0.0358(12) 0.0294(9) 0.0165(9) 0.0025(8) -0.0033(9) -0.0024(10)
C4 0.0266(11) 0.0254(9) 0.0150(9) -0.0035(7) 0.0032(9) -0.0033(9)
C5 0.0201(10) 0.0167(8) 0.0140(8) -0.0030(7) 0.0015(8) -0.0007(8)
C6 0.0223(12) 0.0368(11) 0.0354(12) 0.0067(10) -0.0009(10) 0.0113(10)
C7 0.0446(14) 0.0198(9) 0.0233(10) -0.0001(8) -0.0080(10) 0.0112(10)
C8 0.0232(11) 0.0200(8) 0.0202(9) -0.0034(7) 0.0027(9) 0.0033(8)
C9 0.0262(11) 0.0215(9) 0.0243(10) -0.0034(8) 0.0015(9) -0.0060(9)
C10 0.0220(11) 0.0169(8) 0.0179(9) -0.0015(7) -0.0016(9) 0.0016(8)
C11 0.0301(12) 0.0172(8) 0.0167(9) -0.0013(7) -0.0008(8) 0.0007(8)
C12 0.0431(14) 0.0346(10) 0.0232(11) -0.0028(9) 0.0068(11) -0.0087(11)
C13 0.0306(12) 0.0306(10) 0.0232(10) -0.0035(8) -0.0063(9) -0.0014(10)
C14 0.0159(10) 0.0154(8) 0.0194(9) 0.0010(7) 0.0009(8) 0.0010(8)
C15 0.0182(10) 0.0179(8) 0.0188(9) 0.0006(7) 0.0016(8) -0.0013(8)
C16 0.0202(12) 0.0455(12) 0.0339(12) 0.0095(10) 0.0020(10) -0.0027(10)
C17 0.0325(13) 0.0270(10) 0.0371(12) 0.0099(9) 0.0128(11) 0.0016(10)
O1 0.0134(7) 0.0174(5) 0.0196(6) 0.0059(5) -0.0005(6) -0.0001(5)
C18 0.0181(10) 0.0231(9) 0.0204(10) 0.0060(8) -0.0042(8) 0.0040(8)
C19 0.0167(10) 0.0337(10) 0.0249(10) 0.0016(8) -0.0029(9) 0.0015(9)
C20 0.0175(10) 0.0322(10) 0.0236(10) 0.0016(9) 0.0031(8) -0.0044(9)
C21 0.0201(10) 0.0196(8) 0.0227(10) 0.0069(8) 0.0007(8) -0.0052(8)

loop_
_atom_type_symbol
_atom_type_description
_atom_type_scat_dispersion_real
_atom_type_scat_dispersion_imag
_atom_type_scat_source
C C 0.0033 0.0016 'International Tables Vol C Tables 4.2.6.8 and 6.1.1.4'
H H 0.0000 0.0000 'International Tables Vol C Tables 4.2.6.8 and 6.1.1.4'
N N 0.0061 0.0033 'International Tables Vol C Tables 4.2.6.8 and 6.1.1.4'
O O 0.0106 0.0060 'International Tables Vol C Tables 4.2.6.8 and 6.1.1.4'
Al Al 0.0645 0.0514 'International Tables Vol C Tables 4.2.6.8 and 6.1.1.4'

loop_
_geom_angle_atom_site_label_1
_geom_angle_atom_site_label_2
_geom_angle_atom_site_label_3
_geom_angle
N1 Al1 O1 100.99(6)
N1 Al1 C10 122.11(7)
O1 Al1 C10 99.47(8)
N1 Al1 C14 119.67(7)
O1 Al1 C14 101.97(7)
C10 Al1 C14 107.81(8)
C1 N1 C5 115.53(14)
C1 N1 Al1 122.48(11)
C5 N1 Al1 118.48(11)
N1 C1 C7 110.18(15)
N1 C1 C2 112.44(15)
C7 C1 C2 104.38(15)
N1 C1 C6 113.04(15)
C7 C1 C6 106.79(17)
C2 C1 C6 109.51(16)
C3 C2 C1 114.48(15)
C3 C2 H2A 108.6
C1 C2 H2A 108.6
C3 C2 H2B 108.6
C1 C2 H2B 108.6
H2A C2 H2B 107.6
C4 C3 C2 107.76(16)
C4 C3 H3A 110.2
C2 C3 H3A 110.2
C4 C3 H3B 110.2
C2 C3 H3B 110.2
H3A C3 H3B 108.5
C3 C4 C5 113.29(16)
C3 C4 H4A 108.9
C5 C4 H4A 108.9
C3 C4 H4B 108.9
C5 C4 H4B 108.9
H4A C4 H4B 107.7
N1 C5 C8 109.77(14)
N1 C5 C9 113.63(15)
C8 C5 C9 107.20(14)
N1 C5 C4 111.87(13)
C8 C5 C4 105.14(15)
C9 C5 C4 108.79(15)
C1 C6 H6A 109.5
C1 C6 H6B 109.5
H6A C6 H6B 109.5
C1 C6 H6C 109.5
H6A C6 H6C 109.5
H6B C6 H6C 109.5
C1 C7 H7A 109.5
C1 C7 H7B 109.5
H7A C7 H7B 109.5
C1 C7 H7C 109.5
H7A C7 H7C 109.5
H7B C7 H7C 109.5
C5 C8 H8A 109.5
C5 C8 H8B 109.5
H8A C8 H8B 109.5
C5 C8 H8C 109.5
H8A C8 H8C 109.5
H8B C8 H8C 109.5
C5 C9 H9A 109.5
C5 C9 H9B 109.5
H9A C9 H9B 109.5
C5 C9 H9C 109.5
H9A C9 H9C 109.5
H9B C9 H9C 109.5
C11 C10 Al1 115.66(13)
C11 C10 H10A 107.9(13)
Al1 C10 H10A 112.9(12)
C11 C10 H10B 107.9(13)
Al1 C10 H10B 107.3(13)
H10A C10 H10B 104.6(18)
C13 C11 C12 109.78(16)
C13 C11 C10 111.00(16)
C12 C11 C10 111.96(17)
C13 C11 H11A 108.0
C12 C11 H11A 108.0
C10 C11 H11A 108.0
C11 C12 H12A 109.5
C11 C12 H12B 109.5
H12A C12 H12B 109.5
C11 C12 H12C 109.5
H12A C12 H12C 109.5
H12B C12 H12C 109.5
C11 C13 H13A 109.5
C11 C13 H13B 109.5
H13A C13 H13B 109.5
C11 C13 H13C 109.5
H13A C13 H13C 109.5
H13B C13 H13C 109.5
C15 C14 Al1 116.54(12)
C15 C14 H14A 108.6(12)
Al1 C14 H14A 108.2(11)
C15 C14 H14B 108.7(13)
Al1 C14 H14B 110.1(12)
H14A C14 H14B 103.9(17)
C16 C15 C17 109.60(17)
C16 C15 C14 111.35(16)
C17 C15 C14 112.28(15)
C16 C15 H15A 107.8
C17 C15 H15A 107.8
C14 C15 H15A 107.8
C15 C16 H16A 109.5
C15 C16 H16B 109.5
H16A C16 H16B 109.5
C15 C16 H16C 109.5
H16A C16 H16C 109.5
H16B C16 H16C 109.5
C15 C17 H17A 109.5
C15 C17 H17B 109.5
H17A C17 H17B 109.5
C15 C17 H17C 109.5
H17A C17 H17C 109.5
H17B C17 H17C 109.5
C21 O1 C18 109.82(13)
C21 O1 Al1 122.34(10)
C18 O1 Al1 127.84(10)
O1 C18 C19 104.97(14)
O1 C18 H18A 110.8
C19 C18 H18A 110.8
O1 C18 H18B 110.8
C19 C18 H18B 110.8
H18A C18 H18B 108.8
C18 C19 C20 103.14(15)
C18 C19 H19A 111.1
C20 C19 H19A 111.1
C18 C19 H19B 111.1
C20 C19 H19B 111.1
H19A C19 H19B 109.1
C21 C20 C19 101.92(15)
C21 C20 H20A 111.4
C19 C20 H20A 111.4
C21 C20 H20B 111.4
C19 C20 H20B 111.4
H20A C20 H20B 109.2
O1 C21 C20 104.61(14)
O1 C21 H21A 110.8
C20 C21 H21A 110.8
O1 C21 H21B 110.8
C20 C21 H21B 110.8
H21A C21 H21B 108.9

loop_
_geom_bond_atom_site_label_1
_geom_bond_atom_site_label_2
_geom_bond_distance
Al1 N1 1.8647(15)
Al1 O1 1.9508(13)
Al1 C10 1.9918(19)
Al1 C14 2.0112(18)
N1 C1 1.494(2)
N1 C5 1.497(2)
C1 C7 1.532(2)
C1 C2 1.536(2)
C1 C6 1.541(3)
C2 C3 1.514(3)
C2 H2A 0.9900
C2 H2B 0.9900
C3 C4 1.513(3)
C3 H3A 0.9900
C3 H3B 0.9900
C4 C5 1.544(2)
C4 H4A 0.9900
C4 H4B 0.9900
C5 C8 1.532(3)
C5 C9 1.544(3)
C6 H6A 0.9800
C6 H6B 0.9800
C6 H6C 0.9800
C7 H7A 0.9800
C7 H7B 0.9800
C7 H7C 0.9800
C8 H8A 0.9800
C8 H8B 0.9800
C8 H8C 0.9800
C9 H9A 0.9800
C9 H9B 0.9800
C9 H9C 0.9800
C10 C11 1.545(3)
C10 H10A 0.99(2)
C10 H10B 0.97(2)
C11 C13 1.521(3)
C11 C12 1.525(3)
C11 H11A 1.0000
C12 H12A 0.9800
C12 H12B 0.9800
C12 H12C 0.9800
C13 H13A 0.9800
C13 H13B 0.9800
C13 H13C 0.9800
C14 C15 1.539(3)
C14 H14A 0.96(2)
C14 H14B 0.96(2)
C15 C16 1.515(3)
C15 C17 1.526(2)
C15 H15A 1.0000
C16 H16A 0.9800
C16 H16B 0.9800
C16 H16C 0.9800
C17 H17A 0.9800
C17 H17B 0.9800
C17 H17C 0.9800
O1 C21 1.461(2)
O1 C18 1.465(2)
C18 C19 1.509(3)
C18 H18A 0.9900
C18 H18B 0.9900
C19 C20 1.529(3)
C19 H19A 0.9900
C19 H19B 0.9900
C20 C21 1.507(3)
C20 H20A 0.9900
C20 H20B 0.9900
C21 H21A 0.9900
C21 H21B 0.9900

loop_
_geom_torsion_atom_site_label_1
_geom_torsion_atom_site_label_2
_geom_torsion_atom_site_label_3
_geom_torsion_atom_site_label_4
_geom_torsion
O1 Al1 N1 C1 -124.99(13)
C10 Al1 N1 C1 -16.35(17)
C14 Al1 N1 C1 124.28(14)
O1 Al1 N1 C5 77.11(13)
C10 Al1 N1 C5 -174.24(13)
C14 Al1 N1 C5 -33.62(16)
C5 N1 C1 C7 -160.59(16)
Al1 N1 C1 C7 40.9(2)
C5 N1 C1 C2 -44.6(2)
Al1 N1 C1 C2 156.89(13)
C5 N1 C1 C6 80.0(2)
Al1 N1 C1 C6 -78.48(18)
N1 C1 C2 C3 50.1(2)
C7 C1 C2 C3 169.50(18)
C6 C1 C2 C3 -76.5(2)
C1 C2 C3 C4 -55.5(2)
C2 C3 C4 C5 56.9(2)
C1 N1 C5 C8 162.57(15)
Al1 N1 C5 C8 -38.03(18)
C1 N1 C5 C9 -77.41(19)
Al1 N1 C5 C9 81.99(17)
C1 N1 C5 C4 46.3(2)
Al1 N1 C5 C4 -154.34(13)
C3 C4 C5 N1 -53.3(2)
C3 C4 C5 C8 -172.38(15)
C3 C4 C5 C9 73.06(19)
N1 Al1 C10 C11 -167.01(13)
O1 Al1 C10 C11 -57.57(15)
C14 Al1 C10 C11 48.36(17)
Al1 C10 C11 C13 97.55(16)
Al1 C10 C11 C12 -139.38(15)
N1 Al1 C14 C15 -111.47(14)
O1 Al1 C14 C15 138.34(14)
C10 Al1 C14 C15 34.17(17)
Al1 C14 C15 C16 63.57(19)
Al1 C14 C15 C17 -173.11(14)
N1 Al1 O1 C21 42.59(13)
C10 Al1 O1 C21 -82.95(13)
C14 Al1 O1 C21 166.42(13)
N1 Al1 O1 C18 -136.82(13)
C10 Al1 O1 C18 97.64(14)
C14 Al1 O1 C18 -12.99(15)
C21 O1 C18 C19 7.21(19)
Al1 O1 C18 C19 -173.32(11)
O1 C18 C19 C20 -28.72(19)
C18 C19 C20 C21 39.01(19)
C18 O1 C21 C20 17.66(18)
Al1 O1 C21 C20 -161.84(11)
C19 C20 C21 O1 -34.74(18)
